data_4036924
loop_
_publ_author_name
'Kowalczyk, Dorota'
'Albrecht, \/Lukasz'

_publ_section_title
;
 Organocatalytic Doubly Annulative Approach to 3,4-Dihydrocoumarins
 Bearing a Fused Pyrrolidine Scaffold.
;
_journal_issue 15
_journal_name_full 'The Journal of organic chemistry'
_journal_page_first 6800
_journal_page_last 6807
_journal_paper_doi 10.1021/acs.joc.6b00975
_journal_volume 81
_journal_year 2016
_chemical_absolute_configuration ad
_chemical_formula_sum 'C24 H24 N2 O9'
_chemical_formula_weight 484.45
_chemical_name_systematic
;
(3R,3aS,9bR)-diethyl 3-(2-methoxyphenyl)-8-nitro-4-oxo-1,3a,4,9b-
tetrahydrochromeno[4,3-b]pyrrole-2,2(3H)-dicarboxylate
;
_space_group_crystal_system orthorhombic
_space_group_IT_number 19
_space_group_name_Hall 'P 2ac 2ab'
_space_group_name_H-M_alt 'P 21 21 21'
_atom_sites_solution_hydrogens mixed
_audit_creation_method SHELXL-2014/7
_cell_angle_alpha 90
_cell_angle_beta 90
_cell_angle_gamma 90
_cell_formula_units_Z 4
_cell_length_a 6.78800(10)
_cell_length_b 13.1767(3)
_cell_length_c 25.9973(5)
_cell_measurement_reflns_used 9590
_cell_measurement_temperature 100(2)
_cell_measurement_theta_max 150.001
_cell_measurement_theta_min 6.800
_cell_volume 2325.29(8)
_computing_cell_refinement 'APEX2-2015 (Bruker, 2015)'
_computing_data_collection 'APEX2-2015 (Bruker, 2015)'
_computing_data_reduction 'APEX2-2015 (Bruker, 2015)'
_computing_structure_refinement 'SHELXL-2014/7 (Sheldrick 2014)'
_computing_structure_solution 'SHELXT-2014/7 (Sheldrick 2014)'
_diffrn_ambient_temperature 100(2)
_diffrn_measured_fraction_theta_full 1.000
_diffrn_measured_fraction_theta_max 0.996
_diffrn_measurement_device_type 'Bruker SMART APEX2'
_diffrn_radiation_type CuK\a
_diffrn_radiation_wavelength 1.54178
_diffrn_reflns_av_R_equivalents 0.0212
_diffrn_reflns_av_unetI/netI 0.0118
_diffrn_reflns_Laue_measured_fraction_full 1.000
_diffrn_reflns_Laue_measured_fraction_max 0.996
_diffrn_reflns_limit_h_max 8
_diffrn_reflns_limit_h_min -8
_diffrn_reflns_limit_k_max 16
_diffrn_reflns_limit_k_min -16
_diffrn_reflns_limit_l_max 32
_diffrn_reflns_limit_l_min -32
_diffrn_reflns_number 29996
_diffrn_reflns_point_group_measured_fraction_full 1.000
_diffrn_reflns_point_group_measured_fraction_max 0.993
_diffrn_reflns_theta_full 68.000
_diffrn_reflns_theta_max 75.044
_diffrn_reflns_theta_min 3.400
_diffrn_source 'sealed X-ray microsource'
_exptl_absorpt_coefficient_mu 0.904
_exptl_absorpt_correction_T_max 0.7539
_exptl_absorpt_correction_T_min 0.6601
_exptl_absorpt_correction_type multi-scan
_exptl_absorpt_process_details 'SADABS 2014/4'
_exptl_crystal_colour colourless
_exptl_crystal_density_diffrn 1.384
_exptl_crystal_description plate
_exptl_crystal_F_000 1016
_exptl_crystal_size_max 0.2
_exptl_crystal_size_mid 0.1
_exptl_crystal_size_min 0.02
_refine_diff_density_max 0.185
_refine_diff_density_min -0.234
_refine_diff_density_rms 0.050
_refine_ls_abs_structure_details
;
 Flack x determined using 2016 quotients [(I+)-(I-)]/[(I+)+(I-)]
 (Parsons, Flack and Wagner, Acta Cryst. B69 (2013) 249-259).
;
_refine_ls_abs_structure_Flack 0.03(2)
_refine_ls_extinction_method none
_refine_ls_goodness_of_fit_ref 1.095
_refine_ls_hydrogen_treatment mixed
_refine_ls_matrix_type full
_refine_ls_number_parameters 323
_refine_ls_number_reflns 4787
_refine_ls_number_restraints 0
_refine_ls_restrained_S_all 1.095
_refine_ls_R_factor_all 0.0281
_refine_ls_R_factor_gt 0.0281
_refine_ls_shift/su_max 0.000
_refine_ls_shift/su_mean 0.000
_refine_ls_structure_factor_coef Fsqd
_refine_ls_weighting_details 'w=1/[\s^2^(Fo^2^)+(0.0378P)^2^+0.6214P] where P=(Fo^2^+2Fc^2^)/3'
_refine_ls_weighting_scheme calc
_refine_ls_wR_factor_gt 0.0734
_refine_ls_wR_factor_ref 0.0734
_reflns_Friedel_coverage 0.731
_reflns_Friedel_fraction_full 1.000
_reflns_Friedel_fraction_max 0.987
_reflns_number_gt 4786
_reflns_number_total 4787
_reflns_threshold_expression 'I > 2\s(I)'
_cod_data_source_file jo6b00975_si_002.cif
_cod_data_source_block 1
_cod_database_code 4036924
_shelx_shelxl_version_number 2014/7
_shelx_space_group_comment
;
The symmetry employed for this shelxl refinement is uniquely defined
by the following loop, which should always be used as a source of
symmetry information in preference to the above space-group names.
They are only intended as comments.
;

loop_
_space_group_symop_operation_xyz
'x, y, z'
'-x+1/2, -y, z+1/2'
'-x, y+1/2, -z+1/2'
'x+1/2, -y+1/2, -z'

loop_
_atom_site_label
_atom_site_type_symbol
_atom_site_fract_x
_atom_site_fract_y
_atom_site_fract_z
_atom_site_U_iso_or_equiv
_atom_site_adp_type
_atom_site_occupancy
_atom_site_site_symmetry_order
_atom_site_calc_flag
_atom_site_refinement_flags_posn
_atom_site_refinement_flags_adp
O1 O 0.22316(19) 0.25570(9) 0.63316(4) 0.0210(2) Uani 1 1 d . .
O2 O 0.2013(2) 0.30879(10) 0.71300(5) 0.0256(3) Uani 1 1 d . .
O3 O 0.2416(3) 0.39740(12) 0.40355(5) 0.0497(5) Uani 1 1 d . .
O4 O 0.2573(2) 0.23530(11) 0.39386(5) 0.0353(3) Uani 1 1 d . .
O5 O 0.27753(19) 0.60282(9) 0.72596(4) 0.0212(3) Uani 1 1 d . .
O6 O 0.23502(19) 0.73114(9) 0.63245(5) 0.0233(3) Uani 1 1 d . .
O7 O 0.55694(19) 0.70772(9) 0.65220(5) 0.0216(3) Uani 1 1 d . .
O8 O 0.69516(19) 0.51617(10) 0.56501(5) 0.0248(3) Uani 1 1 d . .
O9 O 0.5548(2) 0.66224(9) 0.54000(5) 0.0229(3) Uani 1 1 d . .
N1 N 0.2153(2) 0.55586(10) 0.57933(5) 0.0173(3) Uani 1 1 d . .
H1 H 0.132(4) 0.6013(19) 0.5886(9) 0.026(6) Uiso 1 1 d . .
N2 N 0.2473(2) 0.31145(13) 0.42091(6) 0.0270(3) Uani 1 1 d . .
C1 C 0.1362(2) 0.45746(12) 0.59564(6) 0.0165(3) Uani 1 1 d . .
H11 H -0.0109 0.4611 0.5967 0.020 Uiso 1 1 calc R U
C2 C 0.1983(2) 0.37180(12) 0.56056(6) 0.0167(3) Uani 1 1 d . .
C3 C 0.2118(3) 0.38373(13) 0.50760(6) 0.0189(3) Uani 1 1 d . .
H31 H 0.2008 0.4491 0.4925 0.023 Uiso 1 1 calc R U
C4 C 0.2416(3) 0.29860(14) 0.47695(6) 0.0210(3) Uani 1 1 d . .
C5 C 0.2574(3) 0.20166(13) 0.49696(7) 0.0218(3) Uani 1 1 d . .
H51 H 0.2703 0.1444 0.4750 0.026 Uiso 1 1 calc R U
C6 C 0.2539(3) 0.19042(13) 0.54981(7) 0.0216(3) Uani 1 1 d . .
H61 H 0.2700 0.1252 0.5648 0.026 Uiso 1 1 calc R U
C7 C 0.2267(2) 0.27510(12) 0.58091(6) 0.0181(3) Uani 1 1 d . .
C8 C 0.2108(2) 0.33302(12) 0.66888(6) 0.0179(3) Uani 1 1 d . .
C9 C 0.2145(2) 0.44072(12) 0.64995(6) 0.0160(3) Uani 1 1 d . .
H91 H 0.1377 0.4840 0.6743 0.019 Uiso 1 1 calc R U
C10 C 0.4276(2) 0.48287(12) 0.64608(6) 0.0143(3) Uani 1 1 d . .
H101 H 0.5055 0.4310 0.6267 0.017 Uiso 1 1 calc R U
C11 C 0.5335(2) 0.49903(12) 0.69658(6) 0.0155(3) Uani 1 1 d . .
C12 C 0.7137(3) 0.45141(12) 0.70484(6) 0.0172(3) Uani 1 1 d . .
H121 H 0.7676 0.4096 0.6786 0.021 Uiso 1 1 calc R U
C13 C 0.8171(3) 0.46373(14) 0.75084(7) 0.0220(4) Uani 1 1 d . .
H131 H 0.9400 0.4307 0.7558 0.026 Uiso 1 1 calc R U
C14 C 0.7390(3) 0.52441(13) 0.78906(6) 0.0235(4) Uani 1 1 d . .
H141 H 0.8098 0.5337 0.8202 0.028 Uiso 1 1 calc R U
C15 C 0.5578(3) 0.57204(13) 0.78235(6) 0.0211(3) Uani 1 1 d . .
H151 H 0.5042 0.6131 0.8089 0.025 Uiso 1 1 calc R U
C16 C 0.4556(3) 0.55905(12) 0.73638(6) 0.0173(3) Uani 1 1 d . .
C17 C 0.1951(3) 0.67076(14) 0.76314(7) 0.0282(4) Uani 1 1 d . .
H171 H 0.0683 0.6963 0.7506 0.042 Uiso 1 1 calc R U
H172 H 0.2853 0.7278 0.7686 0.042 Uiso 1 1 calc R U
H173 H 0.1753 0.6347 0.7957 0.042 Uiso 1 1 calc R U
C18 C 0.3983(2) 0.57533(12) 0.60829(6) 0.0155(3) Uani 1 1 d . .
C19 C 0.3831(3) 0.68097(13) 0.63322(6) 0.0180(3) Uani 1 1 d . .
C20 C 0.5721(3) 0.80739(15) 0.67674(8) 0.0308(4) Uani 1 1 d . .
H201 H 0.5860 0.7993 0.7144 0.037 Uiso 1 1 calc R U
H202 H 0.4515 0.8474 0.6699 0.037 Uiso 1 1 calc R U
C21 C 0.7457(4) 0.86030(17) 0.65567(12) 0.0510(7) Uani 1 1 d . .
H211 H 0.8626 0.8174 0.6598 0.076 Uiso 1 1 calc R U
H212 H 0.7652 0.9244 0.6741 0.076 Uiso 1 1 calc R U
H213 H 0.7247 0.8742 0.6190 0.076 Uiso 1 1 calc R U
C22 C 0.5691(2) 0.57955(13) 0.56937(6) 0.0166(3) Uani 1 1 d . .
C23 C 0.6973(3) 0.67028(15) 0.49816(8) 0.0328(5) Uani 1 1 d . .
H231 H 0.8291 0.6491 0.5104 0.039 Uiso 1 1 calc R U
H232 H 0.7060 0.7416 0.4864 0.039 Uiso 1 1 calc R U
C24 C 0.6335(6) 0.6033(2) 0.45416(9) 0.0618(9) Uani 1 1 d . .
H241 H 0.5035 0.6250 0.4420 0.093 Uiso 1 1 calc R U
H242 H 0.6264 0.5327 0.4659 0.093 Uiso 1 1 calc R U
H243 H 0.7291 0.6086 0.4260 0.093 Uiso 1 1 calc R U

loop_
_atom_site_aniso_label
_atom_site_aniso_U_11
_atom_site_aniso_U_22
_atom_site_aniso_U_33
_atom_site_aniso_U_23
_atom_site_aniso_U_13
_atom_site_aniso_U_12
O1 0.0290(6) 0.0162(5) 0.0177(5) 0.0009(4) -0.0007(5) -0.0012(5)
O2 0.0346(7) 0.0237(6) 0.0186(6) 0.0039(5) 0.0025(5) -0.0036(5)
O3 0.0927(14) 0.0376(8) 0.0186(6) 0.0018(6) -0.0007(8) 0.0007(10)
O4 0.0443(9) 0.0399(8) 0.0219(6) -0.0127(6) 0.0026(6) -0.0045(7)
O5 0.0234(6) 0.0207(6) 0.0195(5) -0.0049(4) 0.0012(5) 0.0067(5)
O6 0.0272(6) 0.0172(5) 0.0256(6) -0.0007(4) -0.0020(5) 0.0059(5)
O7 0.0249(6) 0.0179(6) 0.0220(6) -0.0022(5) -0.0025(5) -0.0024(5)
O8 0.0222(6) 0.0287(6) 0.0236(6) 0.0076(5) 0.0040(5) 0.0060(5)
O9 0.0262(6) 0.0202(6) 0.0222(6) 0.0075(5) 0.0050(5) 0.0009(5)
N1 0.0176(7) 0.0149(6) 0.0194(7) 0.0017(5) -0.0035(6) 0.0014(6)
N2 0.0276(8) 0.0347(8) 0.0185(7) -0.0047(6) 0.0003(6) -0.0023(7)
C1 0.0148(7) 0.0174(7) 0.0172(7) 0.0010(6) -0.0004(6) 0.0000(6)
C2 0.0119(7) 0.0197(7) 0.0184(8) -0.0016(6) -0.0018(6) -0.0017(6)
C3 0.0164(8) 0.0217(8) 0.0186(7) -0.0006(6) -0.0023(6) -0.0012(7)
C4 0.0177(8) 0.0296(8) 0.0157(7) -0.0043(6) -0.0010(6) -0.0028(7)
C5 0.0169(8) 0.0239(8) 0.0246(8) -0.0087(6) 0.0009(7) -0.0015(7)
C6 0.0192(8) 0.0184(7) 0.0271(8) -0.0020(6) -0.0003(7) -0.0003(7)
C7 0.0160(7) 0.0212(8) 0.0172(7) 0.0002(6) -0.0005(6) -0.0017(6)
C8 0.0161(7) 0.0198(8) 0.0177(7) 0.0001(6) 0.0011(6) -0.0019(6)
C9 0.0157(7) 0.0171(7) 0.0153(7) -0.0015(6) 0.0007(6) 0.0001(6)
C10 0.0156(7) 0.0134(7) 0.0138(7) 0.0005(5) 0.0006(6) 0.0009(6)
C11 0.0185(8) 0.0143(7) 0.0137(7) 0.0021(6) 0.0005(6) -0.0021(6)
C12 0.0180(8) 0.0170(7) 0.0168(7) 0.0017(6) 0.0010(6) -0.0005(6)
C13 0.0191(8) 0.0262(8) 0.0206(8) 0.0048(6) -0.0028(7) -0.0007(7)
C14 0.0276(9) 0.0272(8) 0.0157(7) 0.0021(6) -0.0053(7) -0.0066(8)
C15 0.0281(8) 0.0203(8) 0.0150(7) -0.0016(6) 0.0008(7) -0.0032(7)
C16 0.0201(8) 0.0147(7) 0.0170(7) 0.0010(6) 0.0004(6) -0.0005(6)
C17 0.0315(10) 0.0255(9) 0.0275(9) -0.0085(7) 0.0066(8) 0.0064(8)
C18 0.0163(7) 0.0150(7) 0.0151(7) 0.0012(6) -0.0012(6) 0.0010(6)
C19 0.0235(8) 0.0156(7) 0.0147(7) 0.0018(6) -0.0006(6) -0.0003(6)
C20 0.0384(11) 0.0232(9) 0.0308(9) -0.0108(7) -0.0010(9) -0.0055(8)
C21 0.0529(15) 0.0283(10) 0.0717(17) -0.0102(11) 0.0174(14) -0.0162(11)
C22 0.0170(7) 0.0176(7) 0.0153(7) 0.0009(6) -0.0020(6) -0.0011(6)
C23 0.0358(11) 0.0315(10) 0.0310(10) 0.0138(8) 0.0143(9) 0.0034(8)
C24 0.119(3) 0.0423(13) 0.0245(10) 0.0079(10) 0.0199(14) -0.0008(16)

loop_
_atom_type_symbol
_atom_type_description
_atom_type_scat_dispersion_real
_atom_type_scat_dispersion_imag
_atom_type_scat_source
C C 0.0181 0.0091 'International Tables Vol C Tables 4.2.6.8 and 6.1.1.4'
H H 0.0000 0.0000 'International Tables Vol C Tables 4.2.6.8 and 6.1.1.4'
N N 0.0311 0.0180 'International Tables Vol C Tables 4.2.6.8 and 6.1.1.4'
O O 0.0492 0.0322 'International Tables Vol C Tables 4.2.6.8 and 6.1.1.4'

loop_
_geom_angle_atom_site_label_1
_geom_angle_atom_site_label_2
_geom_angle_atom_site_label_3
_geom_angle
C8 O1 C7 121.69(13)
C16 O5 C17 118.41(14)
C19 O7 C20 117.57(15)
C22 O9 C23 115.96(14)
C1 N1 C18 108.35(12)
C1 N1 H1 107.2(16)
C18 N1 H1 106.8(16)
O3 N2 O4 123.30(15)
O3 N2 C4 118.26(15)
O4 N2 C4 118.44(16)
N1 C1 C2 112.55(13)
N1 C1 C9 105.54(13)
C2 C1 C9 110.70(13)
N1 C1 H11 109.3
C2 C1 H11 109.3
C9 C1 H11 109.3
C3 C2 C7 118.09(15)
C3 C2 C1 122.15(15)
C7 C2 C1 119.52(14)
C2 C3 C4 119.10(16)
C2 C3 H31 120.5
C4 C3 H31 120.5
C5 C4 C3 122.72(15)
C5 C4 N2 118.54(15)
C3 C4 N2 118.67(16)
C6 C5 C4 118.13(15)
C6 C5 H51 120.9
C4 C5 H51 120.9
C5 C6 C7 119.63(16)
C5 C6 H61 120.2
C7 C6 H61 120.2
O1 C7 C6 115.18(14)
O1 C7 C2 122.67(14)
C6 C7 C2 122.12(15)
O2 C8 O1 116.91(15)
O2 C8 C9 124.69(15)
O1 C8 C9 118.39(13)
C8 C9 C1 115.73(13)
C8 C9 C10 112.01(13)
C1 C9 C10 102.30(12)
C8 C9 H91 108.8
C1 C9 H91 108.8
C10 C9 H91 108.8
C11 C10 C9 115.93(13)
C11 C10 C18 119.46(13)
C9 C10 C18 101.50(12)
C11 C10 H101 106.3
C9 C10 H101 106.3
C18 C10 H101 106.3
C12 C11 C16 118.10(15)
C12 C11 C10 119.26(14)
C16 C11 C10 122.63(15)
C11 C12 C13 121.44(15)
C11 C12 H121 119.3
C13 C12 H121 119.3
C14 C13 C12 119.39(17)
C14 C13 H131 120.3
C12 C13 H131 120.3
C13 C14 C15 120.67(16)
C13 C14 H141 119.7
C15 C14 H141 119.7
C14 C15 C16 119.49(16)
C14 C15 H151 120.3
C16 C15 H151 120.3
O5 C16 C15 123.99(15)
O5 C16 C11 115.11(14)
C15 C16 C11 120.89(16)
O5 C17 H171 109.5
O5 C17 H172 109.5
H171 C17 H172 109.5
O5 C17 H173 109.5
H171 C17 H173 109.5
H172 C17 H173 109.5
N1 C18 C19 108.43(13)
N1 C18 C22 107.74(12)
C19 C18 C22 107.12(13)
N1 C18 C10 106.84(12)
C19 C18 C10 116.41(13)
C22 C18 C10 110.01(12)
O6 C19 O7 127.11(15)
O6 C19 C18 123.07(15)
O7 C19 C18 109.72(14)
O7 C20 C21 108.56(17)
O7 C20 H201 110.0
C21 C20 H201 110.0
O7 C20 H202 110.0
C21 C20 H202 110.0
H201 C20 H202 108.4
C20 C21 H211 109.5
C20 C21 H212 109.5
H211 C21 H212 109.5
C20 C21 H213 109.5
H211 C21 H213 109.5
H212 C21 H213 109.5
O8 C22 O9 124.46(16)
O8 C22 C18 124.98(15)
O9 C22 C18 110.54(14)
O9 C23 C24 109.4(2)
O9 C23 H231 109.8
C24 C23 H231 109.8
O9 C23 H232 109.8
C24 C23 H232 109.8
H231 C23 H232 108.2
C23 C24 H241 109.5
C23 C24 H242 109.5
H241 C24 H242 109.5
C23 C24 H243 109.5
H241 C24 H243 109.5
H242 C24 H243 109.5

loop_
_geom_bond_atom_site_label_1
_geom_bond_atom_site_label_2
_geom_bond_distance
O1 C8 1.381(2)
O1 C7 1.3825(19)
O2 C8 1.192(2)
O3 N2 1.220(2)
O4 N2 1.227(2)
O5 C16 1.366(2)
O5 C17 1.432(2)
O6 C19 1.203(2)
O7 C19 1.327(2)
O7 C20 1.464(2)
O8 C22 1.201(2)
O9 C22 1.334(2)
O9 C23 1.459(2)
N1 C1 1.466(2)
N1 C18 1.475(2)
N1 H1 0.86(3)
N2 C4 1.467(2)
C1 C2 1.511(2)
C1 C9 1.525(2)
C1 H11 1.0000
C2 C3 1.389(2)
C2 C7 1.393(2)
C3 C4 1.391(2)
C3 H31 0.9500
C4 C5 1.383(3)
C5 C6 1.382(2)
C5 H51 0.9500
C6 C7 1.390(2)
C6 H61 0.9500
C8 C9 1.502(2)
C9 C10 1.552(2)
C9 H91 1.0000
C10 C11 1.512(2)
C10 C18 1.578(2)
C10 H101 1.0000
C11 C12 1.391(2)
C11 C16 1.406(2)
C12 C13 1.396(2)
C12 H121 0.9500
C13 C14 1.381(3)
C13 H131 0.9500
C14 C15 1.392(3)
C14 H141 0.9500
C15 C16 1.392(2)
C15 H151 0.9500
C17 H171 0.9800
C17 H172 0.9800
C17 H173 0.9800
C18 C19 1.539(2)
C18 C22 1.540(2)
C20 C21 1.475(3)
C20 H201 0.9900
C20 H202 0.9900
C21 H211 0.9800
C21 H212 0.9800
C21 H213 0.9800
C23 C24 1.508(4)
C23 H231 0.9900
C23 H232 0.9900
C24 H241 0.9800
C24 H242 0.9800
C24 H243 0.9800

loop_
_geom_torsion_atom_site_label_1
_geom_torsion_atom_site_label_2
_geom_torsion_atom_site_label_3
_geom_torsion_atom_site_label_4
_geom_torsion
C18 N1 C1 C2 -95.38(15)
C18 N1 C1 C9 25.46(17)
N1 C1 C2 C3 -38.1(2)
C9 C1 C2 C3 -155.97(16)
N1 C1 C2 C7 147.66(15)
C9 C1 C2 C7 29.8(2)
C7 C2 C3 C4 3.6(3)
C1 C2 C3 C4 -170.67(15)
C2 C3 C4 C5 0.4(3)
C2 C3 C4 N2 177.47(15)
O3 N2 C4 C5 -176.99(19)
O4 N2 C4 C5 3.1(3)
O3 N2 C4 C3 5.8(3)
O4 N2 C4 C3 -174.10(17)
C3 C4 C5 C6 -3.6(3)
N2 C4 C5 C6 179.34(16)
C4 C5 C6 C7 2.6(3)
C8 O1 C7 C6 175.52(15)
C8 O1 C7 C2 -6.6(2)
C5 C6 C7 O1 179.25(16)
C5 C6 C7 C2 1.4(3)
C3 C2 C7 O1 177.74(15)
C1 C2 C7 O1 -7.8(2)
C3 C2 C7 C6 -4.6(3)
C1 C2 C7 C6 169.87(16)
C7 O1 C8 O2 177.33(16)
C7 O1 C8 C9 -4.0(2)
O2 C8 C9 C1 -153.62(17)
O1 C8 C9 C1 27.8(2)
O2 C8 C9 C10 89.6(2)
O1 C8 C9 C10 -88.98(17)
N1 C1 C9 C8 -160.86(14)
C2 C1 C9 C8 -38.82(19)
N1 C1 C9 C10 -38.79(15)
C2 C1 C9 C10 83.25(15)
C8 C9 C10 C11 -68.37(17)
C1 C9 C10 C11 167.06(14)
C8 C9 C10 C18 160.56(12)
C1 C9 C10 C18 35.99(14)
C9 C10 C11 C12 123.57(16)
C18 C10 C11 C12 -114.48(16)
C9 C10 C11 C16 -55.1(2)
C18 C10 C11 C16 66.8(2)
C16 C11 C12 C13 -1.1(2)
C10 C11 C12 C13 -179.86(15)
C11 C12 C13 C14 0.1(3)
C12 C13 C14 C15 0.8(3)
C13 C14 C15 C16 -0.7(3)
C17 O5 C16 C15 3.6(2)
C17 O5 C16 C11 -175.68(15)
C14 C15 C16 O5 -179.68(15)
C14 C15 C16 C11 -0.4(2)
C12 C11 C16 O5 -179.40(14)
C10 C11 C16 O5 -0.7(2)
C12 C11 C16 C15 1.3(2)
C10 C11 C16 C15 179.98(15)
C1 N1 C18 C19 -127.97(13)
C1 N1 C18 C22 116.41(14)
C1 N1 C18 C10 -1.77(16)
C11 C10 C18 N1 -150.59(14)
C9 C10 C18 N1 -21.73(15)
C11 C10 C18 C19 -29.3(2)
C9 C10 C18 C19 99.53(15)
C11 C10 C18 C22 92.73(17)
C9 C10 C18 C22 -138.41(13)
C20 O7 C19 O6 2.4(3)
C20 O7 C19 C18 178.91(14)
N1 C18 C19 O6 7.1(2)
C22 C18 C19 O6 123.11(17)
C10 C18 C19 O6 -113.33(18)
N1 C18 C19 O7 -169.60(13)
C22 C18 C19 O7 -53.57(16)
C10 C18 C19 O7 69.98(17)
C19 O7 C20 C21 -131.0(2)
C23 O9 C22 O8 4.0(2)
C23 O9 C22 C18 -174.30(15)
N1 C18 C22 O8 -109.16(18)
C19 C18 C22 O8 134.36(17)
C10 C18 C22 O8 7.0(2)
N1 C18 C22 O9 69.10(16)
C19 C18 C22 O9 -47.38(17)
C10 C18 C22 O9 -174.79(13)
C22 O9 C23 C24 78.5(2)
